data_7701887
loop_
_publ_author_name
'Gantsho, Verity Lindy'
'Dotou, Mazzarine'
'Jakubaszek, Marta'
'Goud, Bruno'
'Gasser, Gilles'
'Visser, Hendrik Gideon'
'Schutte-Smith, Marietjie'

_publ_section_title
;
 Synthesis, characterization, kinetic investigation and biological
 evaluation of Re(i) di- and tricarbonyl complexes with tertiary phosphine
 ligands.
;
_journal_issue 1
_journal_name_full 'Dalton transactions (Cambridge, England : 2003)'
_journal_page_first 35
_journal_page_last 46
_journal_paper_doi 10.1039/c9dt04025k
_journal_volume 49
_journal_year 2020
_chemical_formula_moiety 'C30 H21 N O4 P Re'
_chemical_formula_sum 'C30 H21 N O4 P Re'
_chemical_formula_weight 676.65
_space_group_crystal_system monoclinic
_space_group_IT_number 15
_space_group_name_Hall '-C 2yc'
_space_group_name_H-M_alt 'C 1 2/c 1'
_atom_sites_solution_hydrogens geom
_atom_sites_solution_primary direct
_audit_creation_date 2019-08-29
_audit_creation_method
;
Olex2 1.2
(compiled May 18 2018 14:05:52 for OlexSys, GUI svn.r5506)
;
_audit_update_record
;
2019-08-29 deposited with the CCDC.	2019-11-07 downloaded from the CCDC.
;
_cell_angle_alpha 90
_cell_angle_beta 93.355(5)
_cell_angle_gamma 90
_cell_formula_units_Z 8
_cell_length_a 24.970(2)
_cell_length_b 9.7010(10)
_cell_length_c 22.139(2)
_cell_measurement_reflns_used 9910
_cell_measurement_temperature 293(2)
_cell_measurement_theta_max 28.28
_cell_measurement_theta_min 4.16
_cell_volume 5353.6(9)
_computing_cell_refinement 'SAINT v8.34A (Bruker, 2013)'
_computing_data_reduction 'SAINT v8.34A (Bruker, 2013)'
_computing_molecular_graphics 'Olex2 (Dolomanov et al., 2009)'
_computing_publication_material 'Olex2 (Dolomanov et al., 2009)'
_computing_structure_refinement 'ShelXL (Sheldrick, 2015)'
_computing_structure_solution 'ShelXS (Sheldrick, 2008)'
_diffrn_ambient_temperature 293(2)
_diffrn_measured_fraction_theta_full 0.993
_diffrn_measured_fraction_theta_max 0.995
_diffrn_measurement_device_type 'Bruker APEX-II CCD'
_diffrn_measurement_method '\f and \w scans'
_diffrn_radiation_type MoK\a
_diffrn_radiation_wavelength 0.71069
_diffrn_reflns_av_R_equivalents 0.0500
_diffrn_reflns_av_unetI/netI 0.0251
_diffrn_reflns_Laue_measured_fraction_full 0.993
_diffrn_reflns_Laue_measured_fraction_max 0.995
_diffrn_reflns_limit_h_max 32
_diffrn_reflns_limit_h_min -32
_diffrn_reflns_limit_k_max 12
_diffrn_reflns_limit_k_min -9
_diffrn_reflns_limit_l_max 29
_diffrn_reflns_limit_l_min -29
_diffrn_reflns_number 58165
_diffrn_reflns_point_group_measured_fraction_full 0.993
_diffrn_reflns_point_group_measured_fraction_max 0.995
_diffrn_reflns_theta_full 25.240
_diffrn_reflns_theta_max 27.999
_diffrn_reflns_theta_min 3.604
_diffrn_standards_number 0
_exptl_absorpt_coefficient_mu 4.635
_exptl_absorpt_correction_T_max 0.7457
_exptl_absorpt_correction_T_min 0.5480
_exptl_absorpt_correction_type multi-scan
_exptl_absorpt_process_details
;
SADABS-2014/5 (Bruker,2014) was used for absorption correction.
wR2(int) was 0.1010 before and 0.0629 after correction.
The Ratio of minimum to maximum transmission is 0.7349.
The \l/2 correction factor is 0.00150.
;
_exptl_crystal_colour yellow
_exptl_crystal_colour_primary yellow
_exptl_crystal_density_diffrn 1.679
_exptl_crystal_description Cuboid
_exptl_crystal_F_000 2640
_exptl_crystal_size_max 0.54
_exptl_crystal_size_mid 0.263
_exptl_crystal_size_min 0.121
_refine_diff_density_max 0.693
_refine_diff_density_min -0.951
_refine_diff_density_rms 0.120
_refine_ls_extinction_method none
_refine_ls_goodness_of_fit_ref 1.105
_refine_ls_hydrogen_treatment constr
_refine_ls_matrix_type full
_refine_ls_number_parameters 334
_refine_ls_number_reflns 6427
_refine_ls_number_restraints 0
_refine_ls_restrained_S_all 1.105
_refine_ls_R_factor_all 0.0241
_refine_ls_R_factor_gt 0.0208
_refine_ls_shift/su_max 0.003
_refine_ls_shift/su_mean 0.000
_refine_ls_structure_factor_coef Fsqd
_refine_ls_weighting_details 'w=1/[\s^2^(Fo^2^)+(0.0251P)^2^+23.4955P] where P=(Fo^2^+2Fc^2^)/3'
_refine_ls_weighting_scheme calc
_refine_ls_wR_factor_gt 0.0591
_refine_ls_wR_factor_ref 0.0622
_reflns_Friedel_coverage 0.000
_reflns_number_gt 5841
_reflns_number_total 6427
_reflns_threshold_expression 'I > 2\s(I)'
_cod_data_source_file c9dt04025k2.cif
_cod_data_source_block 16ovl2_0m
_cod_depositor_comments 'Adding full bibliography for 7701884--7701887.cif.'
_cod_database_code 7701887
_shelx_shelxl_version_number 2018/3
_shelx_space_group_comment
;
The symmetry employed for this shelxl refinement is uniquely defined
by the following loop, which should always be used as a source of
symmetry information in preference to the above space-group names.
They are only intended as comments.
;
_olex2_refinement_description
;
1. Fixed Uiso
 At 1.2 times of:
  All C(H) groups
2.a Aromatic/amide H refined with riding coordinates:
 C1AA(H1AA), C5(H5), C3(H3), C25(H25), C6(H6), C12(H12), C13(H13), C35(H35),
 C7(H7), C0AA(H0AA), C16(H16), C14(H14), C34(H34), C32(H32), C36(H36), C23(H23),
  C33(H33), C24(H24), C15(H15), C22(H22), C26(H26)
;
_olex2_submission_special_instructions 'No special instructions were received'

loop_
_space_group_symop_operation_xyz
'x, y, z'
'-x, y, -z+1/2'
'x+1/2, y+1/2, z'
'-x+1/2, y+1/2, -z+1/2'
'-x, -y, -z'
'x, -y, z-1/2'
'-x+1/2, -y+1/2, -z'
'x+1/2, -y+1/2, z-1/2'

loop_
_atom_site_label
_atom_site_type_symbol
_atom_site_fract_x
_atom_site_fract_y
_atom_site_fract_z
_atom_site_U_iso_or_equiv
_atom_site_adp_type
_atom_site_occupancy
_atom_site_site_symmetry_order
_atom_site_calc_flag
_atom_site_refinement_flags_posn
Re1 Re 0.37897(2) 0.91401(2) 0.70213(2) 0.01323(5) Uani 1 1 d .
P1 P 0.37191(3) 1.09061(8) 0.62013(3) 0.01458(15) Uani 1 1 d .
O04 O 0.34194(8) 0.7816(2) 0.63526(10) 0.0197(4) Uani 1 1 d .
C03 C 0.38962(12) 0.7728(3) 0.76464(15) 0.0194(6) Uani 1 1 d .
O03 O 0.40065(10) 0.6936(3) 0.80182(12) 0.0301(6) Uani 1 1 d .
O06 O 0.41920(9) 1.1307(3) 0.79466(11) 0.0251(5) Uani 1 1 d .
C01 C 0.45191(12) 0.8811(3) 0.68303(14) 0.0170(6) Uani 1 1 d .
C11 C 0.30243(12) 1.1339(3) 0.59905(14) 0.0170(6) Uani 1 1 d .
N1 N 0.29318(10) 0.9334(2) 0.71581(12) 0.0155(5) Uani 1 1 d .
C02 C 0.40445(12) 1.0484(3) 0.76009(14) 0.0169(6) Uani 1 1 d .
O01 O 0.49589(9) 0.8605(3) 0.67269(11) 0.0248(5) Uani 1 1 d .
C1AA C 0.21335(13) 1.0090(3) 0.76121(15) 0.0213(6) Uani 1 1 d .
H1AA H 0.198148 1.059767 0.791448 0.026 Uiso 1 1 calc R
C5 C 0.17532(13) 0.7831(4) 0.62910(16) 0.0250(7) Uani 1 1 d .
H5 H 0.138022 0.782562 0.627669 0.030 Uiso 1 1 calc R
C9 C 0.26139(12) 0.8594(3) 0.67445(14) 0.0159(6) Uani 1 1 d .
C3 C 0.18117(13) 0.9371(3) 0.71978(15) 0.0213(6) Uani 1 1 d .
H3 H 0.144084 0.939405 0.721760 0.026 Uiso 1 1 calc R
C25 C 0.43508(16) 1.1071(5) 0.45337(17) 0.0368(9) Uani 1 1 d .
H25 H 0.443051 1.174754 0.425543 0.044 Uiso 1 1 calc R
C6 C 0.20211(14) 0.7094(4) 0.58740(17) 0.0292(8) Uani 1 1 d .
H6 H 0.182471 0.659592 0.557832 0.035 Uiso 1 1 calc R
C4 C 0.20454(12) 0.8597(3) 0.67424(15) 0.0191(6) Uani 1 1 d .
C21 C 0.40079(12) 1.0410(4) 0.54976(14) 0.0198(6) Uani 1 1 d .
C12 C 0.27336(12) 1.2103(3) 0.63933(15) 0.0204(6) Uani 1 1 d .
H12 H 0.290688 1.247888 0.673829 0.024 Uiso 1 1 calc R
C31 C 0.40606(12) 1.2533(3) 0.63779(13) 0.0178(6) Uani 1 1 d .
C13 C 0.21867(13) 1.2304(4) 0.62803(16) 0.0267(7) Uani 1 1 d .
H13 H 0.199687 1.283621 0.654406 0.032 Uiso 1 1 calc R
C35 C 0.48878(15) 1.3662(4) 0.67232(18) 0.0307(8) Uani 1 1 d .
H35 H 0.524294 1.360353 0.687274 0.037 Uiso 1 1 calc R
C7 C 0.25862(13) 0.7073(3) 0.58816(15) 0.0244(7) Uani 1 1 d .
H7 H 0.275633 0.655839 0.559451 0.029 Uiso 1 1 calc R
C0AA C 0.26940(13) 1.0054(3) 0.75770(14) 0.0188(6) Uani 1 1 d .
H0AA H 0.290639 1.055449 0.785786 0.023 Uiso 1 1 calc R
C16 C 0.27585(14) 1.0773(4) 0.54791(16) 0.0249(7) Uani 1 1 d .
H16 H 0.294888 1.026837 0.520594 0.030 Uiso 1 1 calc R
C14 C 0.19229(14) 1.1718(4) 0.57787(18) 0.0323(8) Uani 1 1 d .
H14 H 0.155446 1.183179 0.571132 0.039 Uiso 1 1 calc R
C34 C 0.46542(16) 1.4947(4) 0.6610(2) 0.0352(9) Uani 1 1 d .
H34 H 0.484956 1.574936 0.669046 0.042 Uiso 1 1 calc R
C32 C 0.38308(13) 1.3828(3) 0.62575(16) 0.0235(7) Uani 1 1 d .
H32 H 0.347902 1.388941 0.609696 0.028 Uiso 1 1 calc R
C36 C 0.45917(12) 1.2468(3) 0.66132(15) 0.0213(6) Uani 1 1 d .
H36 H 0.474859 1.161413 0.669687 0.026 Uiso 1 1 calc R
C23 C 0.43188(14) 0.8676(4) 0.48109(17) 0.0329(8) Uani 1 1 d .
H23 H 0.438223 0.775651 0.471957 0.039 Uiso 1 1 calc R
C8 C 0.28896(12) 0.7812(3) 0.63139(14) 0.0176(6) Uani 1 1 d .
C33 C 0.41255(15) 1.5018(4) 0.63764(19) 0.0330(8) Uani 1 1 d .
H33 H 0.396803 1.587402 0.629896 0.040 Uiso 1 1 calc R
C24 C 0.44396(14) 0.9702(5) 0.44045(16) 0.0347(9) Uani 1 1 d .
H24 H 0.458236 0.946357 0.404012 0.042 Uiso 1 1 calc R
C15 C 0.22087(15) 1.0960(4) 0.53757(18) 0.0332(8) Uani 1 1 d .
H15 H 0.203203 1.057546 0.503471 0.040 Uiso 1 1 calc R
C22 C 0.40991(14) 0.9030(4) 0.53644(16) 0.0253(7) Uani 1 1 d .
H22 H 0.401598 0.834566 0.563774 0.030 Uiso 1 1 calc R
C26 C 0.41416(14) 1.1441(4) 0.50812(15) 0.0298(8) Uani 1 1 d .
H26 H 0.409007 1.236570 0.517208 0.036 Uiso 1 1 calc R

loop_
_atom_site_aniso_label
_atom_site_aniso_U_11
_atom_site_aniso_U_22
_atom_site_aniso_U_33
_atom_site_aniso_U_23
_atom_site_aniso_U_13
_atom_site_aniso_U_12
Re1 0.01195(6) 0.01249(7) 0.01488(7) -0.00019(4) -0.00217(4) 0.00116(4)
P1 0.0145(3) 0.0161(4) 0.0130(3) -0.0002(3) -0.0002(3) 0.0051(3)
O04 0.0147(10) 0.0195(11) 0.0244(11) -0.0086(9) -0.0022(8) 0.0030(8)
C03 0.0127(13) 0.0198(15) 0.0255(16) -0.0002(13) 0.0000(11) -0.0047(11)
O03 0.0244(12) 0.0289(13) 0.0363(14) 0.0162(11) -0.0048(10) -0.0061(10)
O06 0.0259(12) 0.0287(12) 0.0203(12) -0.0076(10) -0.0023(9) -0.0057(10)
C01 0.0196(15) 0.0133(13) 0.0176(15) 0.0009(11) -0.0030(12) 0.0003(11)
C11 0.0155(14) 0.0169(14) 0.0186(15) 0.0038(11) 0.0004(11) 0.0056(11)
N1 0.0158(12) 0.0137(11) 0.0168(12) 0.0011(9) -0.0009(10) -0.0001(9)
C02 0.0144(13) 0.0206(14) 0.0154(14) 0.0034(12) -0.0001(11) -0.0003(11)
O01 0.0159(11) 0.0295(13) 0.0289(13) 0.0008(10) 0.0015(9) 0.0057(9)
C1AA 0.0227(15) 0.0184(15) 0.0234(16) -0.0012(12) 0.0071(13) 0.0001(12)
C5 0.0146(14) 0.0286(17) 0.0312(18) 0.0000(14) -0.0042(13) -0.0011(12)
C9 0.0166(14) 0.0129(13) 0.0177(15) 0.0005(11) -0.0032(11) -0.0002(11)
C3 0.0157(14) 0.0207(15) 0.0278(17) 0.0031(13) 0.0031(12) -0.0002(12)
C25 0.036(2) 0.056(3) 0.0196(18) 0.0053(17) 0.0083(15) 0.0120(18)
C6 0.0253(17) 0.0310(19) 0.0302(19) -0.0087(15) -0.0080(14) -0.0025(14)
C4 0.0170(14) 0.0167(14) 0.0234(16) 0.0034(12) 0.0002(12) 0.0002(11)
C21 0.0148(14) 0.0317(17) 0.0127(14) -0.0021(12) -0.0021(11) 0.0091(12)
C12 0.0204(15) 0.0207(15) 0.0202(15) -0.0013(12) 0.0021(12) 0.0031(12)
C31 0.0216(14) 0.0154(14) 0.0169(14) 0.0008(11) 0.0051(11) 0.0032(12)
C13 0.0205(15) 0.0275(17) 0.0324(18) -0.0004(14) 0.0050(13) 0.0085(13)
C35 0.0262(17) 0.0218(17) 0.044(2) 0.0017(15) -0.0029(15) -0.0022(14)
C7 0.0238(16) 0.0248(16) 0.0240(16) -0.0097(13) -0.0027(13) 0.0015(13)
C0AA 0.0226(15) 0.0158(14) 0.0181(15) -0.0007(11) 0.0011(12) 0.0004(11)
C16 0.0236(16) 0.0305(18) 0.0201(16) -0.0038(13) -0.0031(13) 0.0069(13)
C14 0.0183(16) 0.042(2) 0.037(2) 0.0054(17) -0.0014(14) 0.0092(15)
C34 0.035(2) 0.0205(17) 0.050(2) 0.0026(16) 0.0012(18) -0.0048(15)
C32 0.0205(15) 0.0210(15) 0.0292(18) 0.0058(13) 0.0026(13) 0.0065(12)
C36 0.0206(15) 0.0167(14) 0.0265(16) 0.0021(13) 0.0005(12) 0.0039(12)
C23 0.0271(18) 0.044(2) 0.0277(19) -0.0185(17) 0.0011(15) 0.0076(16)
C8 0.0167(14) 0.0157(14) 0.0200(15) -0.0010(11) -0.0027(11) 0.0011(11)
C33 0.036(2) 0.0147(15) 0.049(2) 0.0053(15) 0.0072(17) 0.0059(14)
C24 0.0238(17) 0.065(3) 0.0150(16) -0.0099(17) 0.0022(13) 0.0081(17)
C15 0.0255(18) 0.046(2) 0.0265(19) -0.0040(16) -0.0092(14) 0.0061(16)
C22 0.0233(16) 0.0312(18) 0.0211(16) -0.0081(14) -0.0006(13) 0.0064(13)
C26 0.0309(18) 0.040(2) 0.0189(17) 0.0049(15) 0.0059(14) 0.0139(16)

loop_
_atom_type_symbol
_atom_type_description
_atom_type_scat_dispersion_real
_atom_type_scat_dispersion_imag
_atom_type_scat_source
C C 0.0033 0.0016 'International Tables Vol C Tables 4.2.6.8 and 6.1.1.4'
H H 0.0000 0.0000 'International Tables Vol C Tables 4.2.6.8 and 6.1.1.4'
N N 0.0061 0.0033 'International Tables Vol C Tables 4.2.6.8 and 6.1.1.4'
O O 0.0106 0.0060 'International Tables Vol C Tables 4.2.6.8 and 6.1.1.4'
P P 0.1023 0.0942 'International Tables Vol C Tables 4.2.6.8 and 6.1.1.4'
Re Re -1.0185 7.2310 'International Tables Vol C Tables 4.2.6.8 and 6.1.1.4'

loop_
_geom_angle_atom_site_label_1
_geom_angle_atom_site_label_2
_geom_angle_atom_site_label_3
_geom_angle
O04 Re1 P1 84.21(7)
O04 Re1 N1 76.08(9)
C03 Re1 P1 175.95(9)
C03 Re1 O04 96.02(11)
C03 Re1 N1 93.20(11)
C01 Re1 P1 88.94(9)
C01 Re1 O04 97.21(11)
C01 Re1 C03 87.02(13)
C01 Re1 N1 173.27(11)
N1 Re1 P1 90.78(7)
C02 Re1 P1 91.53(9)
C02 Re1 O04 172.57(11)
C02 Re1 C03 88.65(13)
C02 Re1 C01 88.77(13)
C02 Re1 N1 97.96(11)
C11 P1 Re1 111.77(10)
C11 P1 C21 105.14(14)
C11 P1 C31 106.38(14)
C21 P1 Re1 115.27(11)
C21 P1 C31 102.03(15)
C31 P1 Re1 115.19(10)
C8 O04 Re1 116.05(18)
O03 C03 Re1 173.8(3)
O01 C01 Re1 178.7(3)
C12 C11 P1 118.9(2)
C16 C11 P1 121.3(2)
C16 C11 C12 119.2(3)
C9 N1 Re1 113.19(19)
C0AA N1 Re1 128.5(2)
C0AA N1 C9 118.3(3)
O06 C02 Re1 178.9(3)
C3 C1AA H1AA 120.1
C3 C1AA C0AA 119.7(3)
C0AA C1AA H1AA 120.1
C6 C5 H5 120.1
C6 C5 C4 119.9(3)
C4 C5 H5 120.1
N1 C9 C4 122.6(3)
N1 C9 C8 116.0(3)
C4 C9 C8 121.4(3)
C1AA C3 H3 120.1
C1AA C3 C4 119.8(3)
C4 C3 H3 120.1
C24 C25 H25 120.0
C24 C25 C26 120.1(4)
C26 C25 H25 120.0
C5 C6 H6 119.1
C5 C6 C7 121.8(3)
C7 C6 H6 119.1
C5 C4 C9 118.4(3)
C3 C4 C5 124.6(3)
C3 C4 C9 117.0(3)
C22 C21 P1 120.9(3)
C22 C21 C26 119.6(3)
C26 C21 P1 119.5(3)
C11 C12 H12 119.9
C13 C12 C11 120.2(3)
C13 C12 H12 119.9
C32 C31 P1 123.6(2)
C36 C31 P1 117.5(2)
C36 C31 C32 118.8(3)
C12 C13 H13 119.8
C14 C13 C12 120.4(3)
C14 C13 H13 119.8
C34 C35 H35 119.9
C36 C35 H35 119.9
C36 C35 C34 120.2(3)
C6 C7 H7 119.8
C8 C7 C6 120.5(3)
C8 C7 H7 119.8
N1 C0AA C1AA 122.6(3)
N1 C0AA H0AA 118.7
C1AA C0AA H0AA 118.7
C11 C16 H16 119.9
C15 C16 C11 120.1(3)
C15 C16 H16 119.9
C13 C14 H14 120.1
C13 C14 C15 119.8(3)
C15 C14 H14 120.1
C35 C34 H34 120.3
C33 C34 C35 119.3(3)
C33 C34 H34 120.3
C31 C32 H32 119.9
C33 C32 C31 120.3(3)
C33 C32 H32 119.9
C31 C36 H36 119.6
C35 C36 C31 120.8(3)
C35 C36 H36 119.6
C24 C23 H23 120.1
C24 C23 C22 119.9(4)
C22 C23 H23 120.1
O04 C8 C9 118.4(3)
O04 C8 C7 123.5(3)
C7 C8 C9 118.1(3)
C34 C33 H33 119.6
C32 C33 C34 120.7(3)
C32 C33 H33 119.6
C25 C24 C23 120.9(3)
C25 C24 H24 119.6
C23 C24 H24 119.6
C16 C15 H15 119.9
C14 C15 C16 120.3(4)
C14 C15 H15 119.9
C21 C22 C23 119.6(3)
C21 C22 H22 120.2
C23 C22 H22 120.2
C25 C26 C21 120.0(4)
C25 C26 H26 120.0
C21 C26 H26 120.0

loop_
_geom_bond_atom_site_label_1
_geom_bond_atom_site_label_2
_geom_bond_distance
Re1 P1 2.4948(8)
Re1 O04 2.130(2)
Re1 C03 1.954(3)
Re1 C01 1.920(3)
Re1 N1 2.189(3)
Re1 C02 1.912(3)
P1 C11 1.819(3)
P1 C21 1.819(3)
P1 C31 1.826(3)
O04 C8 1.321(4)
C03 O03 1.148(4)
O06 C02 1.152(4)
C01 O01 1.152(4)
C11 C12 1.396(4)
C11 C16 1.391(5)
N1 C9 1.378(4)
N1 C0AA 1.329(4)
C1AA H1AA 0.9300
C1AA C3 1.374(5)
C1AA C0AA 1.407(4)
C5 H5 0.9300
C5 C6 1.372(5)
C5 C4 1.413(5)
C9 C4 1.419(4)
C9 C8 1.426(4)
C3 H3 0.9300
C3 C4 1.411(5)
C25 H25 0.9300
C25 C24 1.379(6)
C25 C26 1.395(5)
C6 H6 0.9300
C6 C7 1.410(5)
C21 C22 1.393(5)
C21 C26 1.413(5)
C12 H12 0.9300
C12 C13 1.388(4)
C31 C32 1.400(4)
C31 C36 1.398(4)
C13 H13 0.9300
C13 C14 1.380(5)
C35 H35 0.9300
C35 C34 1.393(5)
C35 C36 1.388(5)
C7 H7 0.9300
C7 C8 1.386(4)
C0AA H0AA 0.9300
C16 H16 0.9300
C16 C15 1.390(5)
C14 H14 0.9300
C14 C15 1.386(5)
C34 H34 0.9300
C34 C33 1.391(6)
C32 H32 0.9300
C32 C33 1.386(5)
C36 H36 0.9300
C23 H23 0.9300
C23 C24 1.387(6)
C23 C22 1.414(5)
C33 H33 0.9300
C24 H24 0.9300
C15 H15 0.9300
C22 H22 0.9300
C26 H26 0.9300

loop_
_geom_hbond_atom_site_label_D
_geom_hbond_atom_site_label_H
_geom_hbond_atom_site_label_A
_geom_hbond_distance_DH
_geom_hbond_distance_HA
_geom_hbond_distance_DA
_geom_hbond_angle_DHA
_geom_hbond_site_symmetry_A
_geom_hbond_publ_flag
C33 H33 O04 0.93 2.34 3.235(4) 162.4 1_565 yes

loop_
_geom_torsion_atom_site_label_1
_geom_torsion_atom_site_label_2
_geom_torsion_atom_site_label_3
_geom_torsion_atom_site_label_4
_geom_torsion
Re1 P1 C11 C12 71.2(3)
Re1 P1 C11 C16 -100.0(3)
Re1 P1 C21 C22 19.7(3)
Re1 P1 C21 C26 -160.3(2)
Re1 P1 C31 C32 -134.7(2)
Re1 P1 C31 C36 49.2(3)
Re1 O04 C8 C9 -4.8(4)
Re1 O04 C8 C7 176.2(3)
Re1 N1 C9 C4 -178.6(2)
Re1 N1 C9 C8 1.5(3)
Re1 N1 C0AA C1AA 179.9(2)
P1 C11 C12 C13 -172.0(3)
P1 C11 C16 C15 170.7(3)
P1 C21 C22 C23 179.3(3)
P1 C21 C26 C25 -178.4(3)
P1 C31 C32 C33 -176.7(3)
P1 C31 C36 C35 176.0(3)
C11 P1 C21 C22 -103.9(3)
C11 P1 C21 C26 76.2(3)
C11 P1 C31 C32 -10.2(3)
C11 P1 C31 C36 173.7(2)
C11 C12 C13 C14 1.8(5)
C11 C16 C15 C14 0.4(6)
N1 C9 C4 C5 178.5(3)
N1 C9 C4 C3 -1.7(4)
N1 C9 C8 O04 2.1(4)
N1 C9 C8 C7 -178.8(3)
C1AA C3 C4 C5 -179.4(3)
C1AA C3 C4 C9 0.8(5)
C5 C6 C7 C8 -0.5(6)
C9 N1 C0AA C1AA -0.1(4)
C3 C1AA C0AA N1 -0.7(5)
C6 C5 C4 C9 0.8(5)
C6 C5 C4 C3 -179.0(3)
C6 C7 C8 O04 178.7(3)
C6 C7 C8 C9 -0.3(5)
C4 C5 C6 C7 0.2(6)
C4 C9 C8 O04 -177.7(3)
C4 C9 C8 C7 1.3(5)
C21 P1 C11 C12 -163.0(3)
C21 P1 C11 C16 25.7(3)
C21 P1 C31 C32 99.7(3)
C21 P1 C31 C36 -76.4(3)
C12 C11 C16 C15 -0.6(5)
C12 C13 C14 C15 -2.0(6)
C31 P1 C11 C12 -55.3(3)
C31 P1 C11 C16 133.4(3)
C31 P1 C21 C22 145.2(3)
C31 P1 C21 C26 -34.7(3)
C31 C32 C33 C34 0.7(6)
C13 C14 C15 C16 0.9(6)
C35 C34 C33 C32 0.2(6)
C0AA N1 C9 C4 1.3(4)
C0AA N1 C9 C8 -178.5(3)
C0AA C1AA C3 C4 0.3(5)
C16 C11 C12 C13 -0.6(5)
C34 C35 C36 C31 1.2(6)
C32 C31 C36 C35 -0.3(5)
C36 C31 C32 C33 -0.7(5)
C36 C35 C34 C33 -1.2(6)
C8 C9 C4 C5 -1.6(5)
C8 C9 C4 C3 178.2(3)
C24 C25 C26 C21 -1.6(6)
C24 C23 C22 C21 -0.3(5)
C22 C21 C26 C25 1.6(5)
C22 C23 C24 C25 0.3(6)
C26 C25 C24 C23 0.6(6)
C26 C21 C22 C23 -0.7(5)

loop_
_smtbx_masks_void_nr
_smtbx_masks_void_average_x
_smtbx_masks_void_average_y
_smtbx_masks_void_average_z
_smtbx_masks_void_volume
_smtbx_masks_void_count_electrons
_smtbx_masks_void_content
1 0.000 0.000 0.000 130.6 64.7 'methanol (special position)'
2 0.000 0.000 0.500 130.6 64.7 'methanol (special position)'
3 0.500 0.500 0.000 130.6 64.7 'methanol (special position)'
4 0.500 0.500 0.500 130.6 64.7 'methanol (special position)'
